data_7215342
loop_
_publ_author_name
'Shi, Lian-Xu'
'Xu, Xuan'
'Wu, Chuan-De'

_publ_section_title
;
 Five intercalating coordination networks based on an identical anionic
 lamella and diverse hydrated cations
;
_journal_issue 20
_journal_name_full CrystEngComm
_journal_page_first 6027
_journal_paper_doi 10.1039/c1ce05613a
_journal_volume 13
_journal_year 2011
_chemical_formula_sum 'C18 H28 Co Gd2 N2 O29'
_chemical_formula_weight 1109.85
_chemical_name_systematic
;
?
;
_space_group_IT_number 2
_symmetry_cell_setting triclinic
_symmetry_space_group_name_Hall '-P 1'
_symmetry_space_group_name_H-M 'P -1'
_atom_sites_solution_hydrogens geom
_atom_sites_solution_primary direct
_atom_sites_solution_secondary difmap
_audit_creation_method SHELXL-97
_cell_angle_alpha 86.054(2)
_cell_angle_beta 77.189(2)
_cell_angle_gamma 71.101(2)
_cell_formula_units_Z 1
_cell_length_a 8.7113(3)
_cell_length_b 9.1913(4)
_cell_length_c 10.5321(4)
_cell_measurement_reflns_used 7342
_cell_measurement_temperature 296(2)
_cell_measurement_theta_max 25.06
_cell_measurement_theta_min 1.98
_cell_volume 777.96(5)
_computing_structure_refinement 'SHELXL-97 (Sheldrick, 1997)'
_computing_structure_solution 'SHELXS-97 (Sheldrick, 1990)'
_diffrn_ambient_temperature 296(2)
_diffrn_measured_fraction_theta_full 0.973
_diffrn_measured_fraction_theta_max 0.973
_diffrn_radiation_monochromator graphite
_diffrn_radiation_source 'fine-focus sealed tube'
_diffrn_radiation_type MoK\a
_diffrn_radiation_wavelength 0.71073
_diffrn_reflns_av_R_equivalents 0.0248
_diffrn_reflns_av_sigmaI/netI 0.0292
_diffrn_reflns_limit_h_max 10
_diffrn_reflns_limit_h_min -10
_diffrn_reflns_limit_k_max 10
_diffrn_reflns_limit_k_min -10
_diffrn_reflns_limit_l_max 12
_diffrn_reflns_limit_l_min -12
_diffrn_reflns_number 7342
_diffrn_reflns_theta_full 25.06
_diffrn_reflns_theta_max 25.06
_diffrn_reflns_theta_min 1.98
_exptl_absorpt_coefficient_mu 4.861
_exptl_absorpt_correction_T_max 0.678
_exptl_absorpt_correction_T_min 0.532
_exptl_absorpt_correction_type empirical
_exptl_crystal_colour Pink
_exptl_crystal_density_diffrn 2.369
_exptl_crystal_density_method 'not measured'
_exptl_crystal_description Bloc
_exptl_crystal_F_000 537
_exptl_crystal_size_max 0.27
_exptl_crystal_size_mid 0.11
_exptl_crystal_size_min 0.08
_refine_diff_density_max 1.612
_refine_diff_density_min -0.940
_refine_diff_density_rms 0.138
_refine_ls_extinction_method none
_refine_ls_goodness_of_fit_ref 1.047
_refine_ls_hydrogen_treatment constr
_refine_ls_matrix_type full
_refine_ls_number_parameters 241
_refine_ls_number_reflns 2690
_refine_ls_number_restraints 0
_refine_ls_restrained_S_all 1.047
_refine_ls_R_factor_all 0.0279
_refine_ls_R_factor_gt 0.0250
_refine_ls_shift/su_max 0.000
_refine_ls_shift/su_mean 0.000
_refine_ls_structure_factor_coef Fsqd
_refine_ls_weighting_details 'calc w=1/[\s^2^(Fo^2^)+(0.0423P)^2^+0.9299P] where P=(Fo^2^+2Fc^2^)/3'
_refine_ls_weighting_scheme calc
_refine_ls_wR_factor_gt 0.0639
_refine_ls_wR_factor_ref 0.0659
_reflns_number_gt 2496
_reflns_number_total 2690
_reflns_threshold_expression >2sigma(I)
_cod_data_source_file c1ce05613a.txt
_cod_data_source_block New4
_cod_original_sg_symbol_H-M P-1
_cod_database_code 7215342

loop_
_symmetry_equiv_pos_as_xyz
'x, y, z'
'-x, -y, -z'

loop_
_atom_site_label
_atom_site_type_symbol
_atom_site_fract_x
_atom_site_fract_y
_atom_site_fract_z
_atom_site_U_iso_or_equiv
_atom_site_adp_type
_atom_site_occupancy
_atom_site_symmetry_multiplicity
_atom_site_calc_flag
_atom_site_refinement_flags
Gd1 Gd 0.78572(2) 0.13028(2) 0.145297(18) 0.01554(9) Uani 1 1 d .
Co1 Co 0.0000 0.5000 0.5000 0.0231(2) Uani 1 2 d S
O1 O 0.1820(4) 0.7229(3) 0.0543(3) 0.0205(6) Uani 1 1 d .
O2 O 0.2834(4) 0.5772(4) 0.2123(3) 0.0322(8) Uani 1 1 d .
O3 O 0.6341(4) 0.3790(4) 0.2043(3) 0.0305(8) Uani 1 1 d .
O4 O 0.5812(5) 0.5659(4) 0.3454(3) 0.0352(8) Uani 1 1 d .
O5 O 1.0014(4) 0.7497(4) -0.1710(3) 0.0269(7) Uani 1 1 d .
O6 O 0.8923(4) 0.9420(3) -0.0334(3) 0.0212(7) Uani 1 1 d .
O7 O 0.4388(4) 0.9630(4) -0.2382(3) 0.0244(7) Uani 1 1 d .
O8 O 0.6929(6) 0.9745(6) -0.2548(5) 0.0684(16) Uani 1 1 d .
O9 O 0.7499(5) 0.1458(4) 0.3833(3) 0.0343(8) Uani 1 1 d .
H9A H 0.8218 0.1138 0.4256 0.041 Uiso 1 1 d .
H9B H 0.6571 0.1571 0.4272 0.041 Uiso 1 1 d .
O10 O 0.9199(4) -0.1160(4) 0.2312(3) 0.0352(8) Uani 1 1 d .
H10A H 0.9926 -0.1780 0.1801 0.042 Uiso 1 1 d .
H10B H 0.9046 -0.1659 0.2981 0.042 Uiso 1 1 d .
O11 O 0.0166(4) 0.4934(4) 0.3014(3) 0.0319(8) Uani 1 1 d .
H11A H 0.0206 0.4164 0.2648 0.038 Uiso 1 1 d .
H11B H 0.0999 0.5134 0.2633 0.038 Uiso 1 1 d .
O12 O 0.2146(4) 0.5671(4) 0.4837(3) 0.0336(8) Uani 1 1 d .
H12A H 0.2610 0.5761 0.4081 0.040 Uiso 1 1 d .
H12B H 0.2857 0.5303 0.5266 0.040 Uiso 1 1 d .
O13 O 0.1352(5) 0.2635(4) 0.5082(4) 0.0383(9) Uani 1 1 d .
H13A H 0.2335 0.2344 0.5121 0.046 Uiso 1 1 d .
H13B H 0.1283 0.2064 0.4547 0.046 Uiso 1 1 d .
OW1 O 0.4478(5) 0.1684(4) 0.5509(3) 0.0327(8) Uani 1 1 d .
H10C H 0.4522 0.0911 0.5954 0.039 Uiso 1 1 d .
H10D H 0.4431 0.2401 0.5952 0.039 Uiso 1 1 d .
OW2 O 0.0661(10) 0.0197(10) 0.4445(7) 0.047(2) Uani 0.50 1 d P
N1 N 0.4564(4) 0.7893(4) -0.0327(3) 0.0168(7) Uani 1 1 d .
C1 C 0.4577(5) 0.6928(5) 0.0676(4) 0.0171(9) Uani 1 1 d .
C2 C 0.5961(5) 0.6296(5) 0.1236(4) 0.0172(9) Uani 1 1 d .
C3 C 0.7355(5) 0.6751(5) 0.0703(4) 0.0193(9) Uani 1 1 d .
H3A H 0.8299 0.6375 0.1053 0.023 Uiso 1 1 calc R
C4 C 0.7346(5) 0.7749(5) -0.0337(4) 0.0178(9) Uani 1 1 d .
C5 C 0.5919(5) 0.8285(5) -0.0856(4) 0.0182(9) Uani 1 1 d .
C6 C 0.2958(5) 0.6603(5) 0.1163(4) 0.0185(9) Uani 1 1 d .
C7 C 0.6012(5) 0.5168(5) 0.2342(4) 0.0188(9) Uani 1 1 d .
C8 C 0.8834(5) 0.8271(5) -0.0856(4) 0.0187(9) Uani 1 1 d .
C9 C 0.5765(6) 0.9313(6) -0.2024(4) 0.0250(10) Uani 1 1 d .

loop_
_atom_site_aniso_label
_atom_site_aniso_U_11
_atom_site_aniso_U_22
_atom_site_aniso_U_33
_atom_site_aniso_U_23
_atom_site_aniso_U_13
_atom_site_aniso_U_12
Gd1 0.01011(14) 0.01911(13) 0.01837(14) 0.00037(8) -0.00339(8) -0.00576(9)
Co1 0.0189(5) 0.0305(5) 0.0216(5) -0.0005(4) -0.0024(3) -0.0115(4)
O1 0.0109(16) 0.0300(17) 0.0214(16) 0.0030(13) -0.0046(12) -0.0073(13)
O2 0.0221(19) 0.049(2) 0.0312(19) 0.0187(16) -0.0101(15) -0.0196(16)
O3 0.032(2) 0.0182(17) 0.036(2) 0.0003(14) -0.0044(15) -0.0034(14)
O4 0.054(3) 0.0338(19) 0.0224(19) 0.0012(14) -0.0128(16) -0.0173(17)
O5 0.0174(18) 0.0376(19) 0.0292(18) -0.0109(14) 0.0021(14) -0.0157(14)
O6 0.0194(17) 0.0235(16) 0.0249(17) 0.0013(13) -0.0090(13) -0.0100(13)
O7 0.0153(17) 0.0336(18) 0.0286(18) 0.0093(14) -0.0086(13) -0.0126(14)
O8 0.042(3) 0.119(4) 0.071(3) 0.066(3) -0.037(2) -0.058(3)
O9 0.027(2) 0.045(2) 0.0290(19) 0.0039(15) -0.0065(15) -0.0099(16)
O10 0.030(2) 0.0298(19) 0.0281(19) 0.0053(15) 0.0054(15) 0.0063(15)
O11 0.032(2) 0.045(2) 0.0264(18) -0.0061(15) 0.0022(15) -0.0268(17)
O12 0.0230(19) 0.053(2) 0.0279(19) 0.0086(16) -0.0051(14) -0.0187(17)
O13 0.029(2) 0.038(2) 0.050(2) -0.0056(17) -0.0124(17) -0.0087(16)
OW1 0.041(2) 0.0278(18) 0.0302(19) 0.0010(14) -0.0107(16) -0.0106(16)
OW2 0.038(5) 0.064(5) 0.043(5) 0.003(4) -0.016(4) -0.016(4)
N1 0.0137(19) 0.0222(19) 0.0157(18) 0.0023(14) -0.0035(14) -0.0077(15)
C1 0.014(2) 0.020(2) 0.019(2) -0.0049(17) -0.0015(17) -0.0067(17)
C2 0.014(2) 0.020(2) 0.018(2) -0.0054(16) -0.0018(16) -0.0050(17)
C3 0.014(2) 0.025(2) 0.021(2) -0.0009(17) -0.0058(17) -0.0076(17)
C4 0.015(2) 0.019(2) 0.021(2) -0.0032(17) -0.0026(17) -0.0069(17)
C5 0.015(2) 0.021(2) 0.021(2) -0.0005(17) -0.0024(17) -0.0100(17)
C6 0.019(2) 0.017(2) 0.019(2) 0.0005(17) -0.0018(17) -0.0068(18)
C7 0.008(2) 0.029(2) 0.020(2) 0.0017(18) -0.0026(16) -0.0071(17)
C8 0.015(2) 0.026(2) 0.019(2) 0.0037(18) -0.0080(18) -0.0092(18)
C9 0.019(3) 0.039(3) 0.024(2) 0.008(2) -0.0053(19) -0.021(2)

loop_
_atom_type_symbol
_atom_type_description
_atom_type_scat_dispersion_real
_atom_type_scat_dispersion_imag
_atom_type_scat_source
C C 0.0033 0.0016 'International Tables Vol C Tables 4.2.6.8 and 6.1.1.4'
H H 0.0000 0.0000 'International Tables Vol C Tables 4.2.6.8 and 6.1.1.4'
N N 0.0061 0.0033 'International Tables Vol C Tables 4.2.6.8 and 6.1.1.4'
O O 0.0106 0.0060 'International Tables Vol C Tables 4.2.6.8 and 6.1.1.4'
Co Co 0.3494 0.9721 'International Tables Vol C Tables 4.2.6.8 and 6.1.1.4'
Gd Gd -0.1653 3.9035 'International Tables Vol C Tables 4.2.6.8 and 6.1.1.4'

loop_
_geom_angle_atom_site_label_1
_geom_angle_atom_site_label_2
_geom_angle_atom_site_label_3
_geom_angle
_geom_angle_site_symmetry_1
_geom_angle_site_symmetry_3
O3 Gd1 O7 93.04(12) . 2_665
O3 Gd1 O10 142.81(12) . .
O7 Gd1 O10 76.78(12) 2_665 .
O3 Gd1 O1 75.21(11) . 2_665
O7 Gd1 O1 127.44(10) 2_665 2_665
O10 Gd1 O1 138.81(11) . 2_665
O3 Gd1 O6 145.22(11) . 1_545
O7 Gd1 O6 93.18(10) 2_665 1_545
O10 Gd1 O6 71.77(11) . 1_545
O1 Gd1 O6 73.89(10) 2_665 1_545
O3 Gd1 O9 73.23(12) . .
O7 Gd1 O9 73.67(11) 2_665 .
O10 Gd1 O9 69.58(12) . .
O1 Gd1 O9 142.81(11) 2_665 .
O6 Gd1 O9 141.06(11) 1_545 .
O3 Gd1 O5 75.85(12) . 2_765
O7 Gd1 O5 150.17(11) 2_665 2_765
O10 Gd1 O5 95.30(13) . 2_765
O1 Gd1 O5 77.04(10) 2_665 2_765
O6 Gd1 O5 111.84(10) 1_545 2_765
O9 Gd1 O5 76.61(11) . 2_765
O3 Gd1 N1 72.24(12) . 2_665
O7 Gd1 N1 64.05(10) 2_665 2_665
O10 Gd1 N1 129.75(12) . 2_665
O1 Gd1 N1 63.57(10) 2_665 2_665
O6 Gd1 N1 79.95(10) 1_545 2_665
O9 Gd1 N1 122.62(11) . 2_665
O5 Gd1 N1 134.10(11) 2_765 2_665
O3 Gd1 O6 120.26(11) . 2_765
O7 Gd1 O6 146.40(10) 2_665 2_765
O10 Gd1 O6 73.64(11) . 2_765
O1 Gd1 O6 70.76(9) 2_665 2_765
O6 Gd1 O6 62.66(10) 1_545 2_765
O9 Gd1 O6 109.64(10) . 2_765
O5 Gd1 O6 49.77(9) 2_765 2_765
N1 Gd1 O6 127.18(10) 2_665 2_765
O3 Gd1 C8 97.12(12) . 2_765
O7 Gd1 C8 161.85(11) 2_665 2_765
O10 Gd1 C8 86.09(12) . 2_765
O1 Gd1 C8 70.00(10) 2_665 2_765
O6 Gd1 C8 87.03(11) 1_545 2_765
O9 Gd1 C8 94.89(11) . 2_765
O5 Gd1 C8 24.86(11) 2_765 2_765
N1 Gd1 C8 133.56(11) 2_665 2_765
O6 Gd1 C8 25.10(10) 2_765 2_765
O11 Co1 O11 180.0(2) . 2_566
O11 Co1 O13 93.06(14) . .
O11 Co1 O13 86.94(14) 2_566 .
O11 Co1 O13 86.94(14) . 2_566
O11 Co1 O13 93.06(14) 2_566 2_566
O13 Co1 O13 180.0 . 2_566
O11 Co1 O12 94.91(13) . .
O11 Co1 O12 85.09(13) 2_566 .
O13 Co1 O12 92.73(14) . .
O13 Co1 O12 87.27(14) 2_566 .
O11 Co1 O12 85.09(13) . 2_566
O11 Co1 O12 94.91(13) 2_566 2_566
O13 Co1 O12 87.27(14) . 2_566
O13 Co1 O12 92.73(14) 2_566 2_566
O12 Co1 O12 180.0 . 2_566
C6 O1 Gd1 125.0(3) . 2_665
C7 O3 Gd1 159.9(3) . .
C8 O5 Gd1 97.8(2) . 2_765
C8 O6 Gd1 148.8(3) . 1_565
C8 O6 Gd1 90.4(3) . 2_765
Gd1 O6 Gd1 117.34(10) 1_565 2_765
C9 O7 Gd1 127.0(3) . 2_665
C1 N1 C5 120.3(4) . .
C1 N1 Gd1 120.2(3) . 2_665
C5 N1 Gd1 118.9(3) . 2_665
N1 C1 C2 122.8(4) . .
N1 C1 C6 114.0(4) . .
C2 C1 C6 123.2(4) . .
C1 C2 C3 116.5(4) . .
C1 C2 C7 123.4(4) . .
C3 C2 C7 120.0(4) . .
C4 C3 C2 120.8(4) . .
C3 C4 C5 118.5(4) . .
C3 C4 C8 119.7(4) . .
C5 C4 C8 121.7(4) . .
N1 C5 C4 121.0(4) . .
N1 C5 C9 114.8(4) . .
C4 C5 C9 124.2(4) . .
O2 C6 O1 125.2(4) . .
O2 C6 C1 118.4(4) . .
O1 C6 C1 116.4(4) . .
O4 C7 O3 125.6(4) . .
O4 C7 C2 117.9(4) . .
O3 C7 C2 116.4(4) . .
O6 C8 O5 121.2(4) . .
O6 C8 C4 118.1(4) . .
O5 C8 C4 120.4(4) . .
O6 C8 Gd1 64.5(2) . 2_765
O5 C8 Gd1 57.4(2) . 2_765
C4 C8 Gd1 165.9(3) . 2_765
O8 C9 O7 126.1(4) . .
O8 C9 C5 118.9(4) . .
O7 C9 C5 115.0(4) . .

loop_
_geom_bond_atom_site_label_1
_geom_bond_atom_site_label_2
_geom_bond_distance
_geom_bond_site_symmetry_2
Gd1 O3 2.287(3) .
Gd1 O7 2.375(3) 2_665
Gd1 O10 2.405(3) .
Gd1 O1 2.431(3) 2_665
Gd1 O6 2.456(3) 1_545
Gd1 O9 2.465(3) .
Gd1 O5 2.514(3) 2_765
Gd1 N1 2.526(3) 2_665
Gd1 O6 2.671(3) 2_765
Gd1 C8 2.958(4) 2_765
Co1 O11 2.069(3) .
Co1 O11 2.069(3) 2_566
Co1 O13 2.116(4) .
Co1 O13 2.116(4) 2_566
Co1 O12 2.120(3) .
Co1 O12 2.120(3) 2_566
O1 C6 1.268(5) .
O1 Gd1 2.431(3) 2_665
O2 C6 1.231(5) .
O3 C7 1.252(5) .
O4 C7 1.239(5) .
O5 C8 1.255(5) .
O5 Gd1 2.514(3) 2_765
O6 C8 1.255(5) .
O6 Gd1 2.456(3) 1_565
O6 Gd1 2.671(3) 2_765
O7 C9 1.275(6) .
O7 Gd1 2.375(3) 2_665
O8 C9 1.213(6) .
OW2 OW2 1.563(16) 2_556
N1 C1 1.331(5) .
N1 C5 1.338(5) .
N1 Gd1 2.526(3) 2_665
C1 C2 1.398(6) .
C1 C6 1.507(6) .
C2 C3 1.399(6) .
C2 C7 1.504(6) .
C3 C4 1.379(6) .
C4 C5 1.398(6) .
C4 C8 1.504(6) .
C5 C9 1.502(6) .
C8 Gd1 2.958(4) 2_765

loop_
_geom_hbond_atom_site_label_D
_geom_hbond_atom_site_label_H
_geom_hbond_atom_site_label_A
_geom_hbond_distance_DH
_geom_hbond_distance_HA
_geom_hbond_distance_DA
_geom_hbond_angle_DHA
_geom_hbond_site_symmetry_A
O9 H9A OW2 0.81 1.98 2.739(8) 155.0 2_656
O9 H9A OW2 0.81 2.07 2.822(9) 153.1 1_655
O9 H9B OW1 0.82 1.97 2.779(5) 172.5 .
O10 H10A O1 0.82 1.88 2.679(4) 165.0 1_645
O10 H10B O13 0.82 2.17 2.988(5) 170.1 2_656
O11 H11A O5 0.82 1.96 2.765(4) 171.4 2_665
O11 H11B O2 0.82 1.84 2.639(5) 167.3 .
O12 H12A O2 0.82 2.03 2.788(5) 154.0 .
O12 H12B O4 0.82 1.95 2.758(5) 168.5 2_666
O13 H13A OW1 0.82 1.89 2.707(5) 170.6 .
O13 H13B OW2 0.82 1.98 2.663(9) 141.0 .
O13 H13B O8 0.82 2.64 3.326(7) 142.0 2_665
OW1 H10C O7 0.82 2.05 2.818(4) 157.2 1_546
OW1 H10D O4 0.82 1.86 2.658(5) 164.0 2_666
